data_4129671
loop_
_publ_author_name
'Pinkowicz, Dawid'
'Southerland, Heather I.'
'Avenda\~no, Carolina'
'Prosvirin, Andrey'
'Sanders, Codi'
'Wernsdorfer, Wolfgang'
'Pedersen, Kasper S.'
'Dreiser, Jan'
'Cl\'erac, Rodolphe'
'Nehrkorn, Joscha'
'Simeoni, Giovanna G.'
'Schnegg, Alexander'
'Holldack, Karsten'
'Dunbar, Kim R.'

_publ_section_title
;
 Cyanide Single-Molecule Magnets Exhibiting Solvent Dependent Reversible
 &quot;On&quot; and &quot;Off&quot; Exchange Bias Behavior.
;
_journal_issue 45
_journal_name_full 'Journal of the American Chemical Society'
_journal_page_first 14406
_journal_page_last 14422
_journal_paper_doi 10.1021/jacs.5b09378
_journal_volume 137
_journal_year 2015
_chemical_formula_sum 'C114 H90 N9 O Os P6'
_chemical_formula_weight 1977.97
_space_group_IT_number 60
_space_group_name_Hall '-P 2n 2ab'
_space_group_name_H-M_alt 'P b c n'
_symmetry_cell_setting orthorhombic
_symmetry_space_group_name_H-M 'P b c n'
_atom_sites_solution_hydrogens geom
_atom_sites_solution_primary direct
_atom_sites_solution_secondary difmap
_audit_creation_method SHELXL-97
_cell_angle_alpha 90.00
_cell_angle_beta 90.00
_cell_angle_gamma 90.00
_cell_formula_units_Z 4
_cell_length_a 23.807(6)
_cell_length_b 20.467(5)
_cell_length_c 19.353(5)
_cell_measurement_temperature 110(2)
_cell_volume 9430(4)
_computing_structure_refinement 'SHELXL-97 (Sheldrick, 2008)'
_diffrn_ambient_temperature 110(2)
_diffrn_measured_fraction_theta_full 0.995
_diffrn_measured_fraction_theta_max 0.995
_diffrn_radiation_monochromator graphite
_diffrn_radiation_source 'fine-focus sealed tube'
_diffrn_radiation_type MoK\a
_diffrn_radiation_wavelength 0.71073
_diffrn_reflns_av_R_equivalents 0.0613
_diffrn_reflns_av_sigmaI/netI 0.0341
_diffrn_reflns_limit_h_max 28
_diffrn_reflns_limit_h_min -27
_diffrn_reflns_limit_k_max 24
_diffrn_reflns_limit_k_min -24
_diffrn_reflns_limit_l_max 22
_diffrn_reflns_limit_l_min -22
_diffrn_reflns_number 63883
_diffrn_reflns_theta_full 24.73
_diffrn_reflns_theta_max 24.73
_diffrn_reflns_theta_min 1.31
_exptl_absorpt_coefficient_mu 1.512
_exptl_absorpt_correction_T_max 0.701
_exptl_absorpt_correction_T_min 0.677
_exptl_absorpt_correction_type multi-scan
_exptl_absorpt_process_details SADABS
_exptl_crystal_colour green
_exptl_crystal_density_diffrn 1.393
_exptl_crystal_density_method 'not measured'
_exptl_crystal_description block
_exptl_crystal_F_000 4044
_exptl_crystal_size_max 0.09
_exptl_crystal_size_mid 0.09
_exptl_crystal_size_min 0.08
_refine_diff_density_max 0.554
_refine_diff_density_min -0.445
_refine_diff_density_rms 0.075
_refine_ls_extinction_method none
_refine_ls_goodness_of_fit_ref 1.037
_refine_ls_hydrogen_treatment riding
_refine_ls_matrix_type full
_refine_ls_number_parameters 596
_refine_ls_number_reflns 8024
_refine_ls_number_restraints 0
_refine_ls_restrained_S_all 1.037
_refine_ls_R_factor_all 0.0463
_refine_ls_R_factor_gt 0.0296
_refine_ls_shift/su_max 0.001
_refine_ls_shift/su_mean 0.000
_refine_ls_structure_factor_coef Fsqd
_refine_ls_weighting_details 'calc w=1/[\s^2^(Fo^2^)+(0.0227P)^2^+14.8106P] where P=(Fo^2^+2Fc^2^)/3'
_refine_ls_weighting_scheme calc
_refine_ls_wR_factor_gt 0.0600
_refine_ls_wR_factor_ref 0.0693
_reflns_number_gt 6213
_reflns_number_total 8024
_reflns_threshold_expression >2\s(I)
_cod_data_source_file ja5b09378_si_007.cif
_cod_data_source_block cs496_xprep
_cod_original_sg_symbol_H-M Pbcn
_cod_database_code 4129671

loop_
_symmetry_equiv_pos_as_xyz
'x, y, z'
'x+1/2, -y+1/2, -z'
'-x, y, -z+1/2'
'-x+1/2, -y+1/2, z+1/2'
'-x, -y, -z'
'-x-1/2, y-1/2, z'
'x, -y, z-1/2'
'x-1/2, y-1/2, -z-1/2'

loop_
_atom_site_label
_atom_site_type_symbol
_atom_site_fract_x
_atom_site_fract_y
_atom_site_fract_z
_atom_site_U_iso_or_equiv
_atom_site_adp_type
_atom_site_occupancy
_atom_site_symmetry_multiplicity
_atom_site_calc_flag
_atom_site_refinement_flags
Os1 Os 1.0000 0.227950(8) 1.2500 0.01625(6) Uani 1 2 d S
P1 P 0.78521(4) -0.06648(4) 0.98408(5) 0.0219(2) Uani 1 1 d .
P2 P 0.77828(4) 0.03798(4) 0.87866(5) 0.0235(2) Uani 1 1 d .
P3 P 0.96540(4) 0.29436(4) 0.81470(4) 0.0202(2) Uani 1 1 d .
N1 N 0.78032(12) -0.03294(13) 0.91105(14) 0.0232(7) Uani 1 1 d .
N2 N 1.0000 0.27101(18) 0.7500 0.0253(9) Uani 1 2 d S
N3 N 0.86747(13) 0.22629(14) 1.21693(16) 0.0298(7) Uani 1 1 d .
N4 N 1.01985(12) 0.11200(15) 1.14110(15) 0.0273(7) Uani 1 1 d .
N5 N 0.98225(12) 0.33941(14) 1.36549(16) 0.0286(7) Uani 1 1 d .
C1 C 0.8699(2) 0.0650(2) 1.1432(2) 0.0482(12) Uani 1 1 d .
H1 H 0.8874 0.0933 1.1741 0.058 Uiso 1 1 calc R
C2 C 0.90112(19) 0.0341(2) 1.0928(2) 0.0442(11) Uani 1 1 d .
H25 H 0.9397 0.0408 1.0905 0.053 Uiso 1 1 calc R
C3 C 0.87530(16) -0.00666(18) 1.04615(19) 0.0337(9) Uani 1 1 d .
H26 H 0.8964 -0.0269 1.0118 0.040 Uiso 1 1 calc R
C4 C 0.81717(15) -0.01774(17) 1.05016(18) 0.0264(8) Uani 1 1 d .
C5 C 0.71871(14) 0.04461(17) 0.82225(18) 0.0257(8) Uani 1 1 d .
C6 C 0.70375(15) -0.01029(19) 0.78432(19) 0.0308(9) Uani 1 1 d .
H17 H 0.7220 -0.0498 0.7919 0.037 Uiso 1 1 calc R
C7 C 0.66132(16) -0.0061(2) 0.7350(2) 0.0379(10) Uani 1 1 d .
H14 H 0.6518 -0.0425 0.7087 0.045 Uiso 1 1 calc R
C8 C 0.63362(17) 0.0521(2) 0.7253(2) 0.0433(11) Uani 1 1 d .
H2 H 0.6050 0.0547 0.6928 0.052 Uiso 1 1 calc R
C9 C 0.61118(16) -0.13233(18) 1.05632(19) 0.0311(9) Uani 1 1 d .
H3 H 0.5758 -0.1460 1.0705 0.037 Uiso 1 1 calc R
C10 C 0.61626(15) -0.08986(19) 1.00174(19) 0.0340(9) Uani 1 1 d .
H30 H 0.5843 -0.0744 0.9795 0.041 Uiso 1 1 calc R
C11 C 0.66903(15) -0.07005(18) 0.97981(18) 0.0289(9) Uani 1 1 d .
H29 H 0.6724 -0.0419 0.9423 0.035 Uiso 1 1 calc R
C12 C 0.71679(14) -0.09201(16) 1.01341(17) 0.0217(8) Uani 1 1 d .
C13 C 0.82782(13) -0.13814(17) 0.97621(17) 0.0224(8) Uani 1 1 d .
C14 C 0.83756(14) -0.16670(17) 0.91237(18) 0.0255(8) Uani 1 1 d .
H8 H 0.8227 -0.1478 0.8727 0.031 Uiso 1 1 calc R
C15 C 0.86921(14) -0.22300(18) 0.9073(2) 0.0302(9) Uani 1 1 d .
H7 H 0.8755 -0.2419 0.8642 0.036 Uiso 1 1 calc R
C16 C 0.89158(15) -0.25137(19) 0.9657(2) 0.0355(10) Uani 1 1 d .
H4 H 0.9125 -0.2896 0.9622 0.043 Uiso 1 1 calc R
C17 C 0.88291(15) -0.22291(19) 1.0291(2) 0.0343(9) Uani 1 1 d .
H6 H 0.8987 -0.2417 1.0683 0.041 Uiso 1 1 calc R
C18 C 0.85138(14) -0.16722(18) 1.03530(19) 0.0288(9) Uani 1 1 d .
H5 H 0.8456 -0.1487 1.0786 0.035 Uiso 1 1 calc R
C19 C 0.77517(15) 0.10265(17) 0.94071(18) 0.0273(8) Uani 1 1 d .
C20 C 0.82322(17) 0.13633(19) 0.9599(2) 0.0396(10) Uani 1 1 d .
H13 H 0.8566 0.1296 0.9359 0.047 Uiso 1 1 calc R
C21 C 0.82191(19) 0.1801(2) 1.0147(2) 0.0518(13) Uani 1 1 d .
H9 H 0.8544 0.2022 1.0277 0.062 Uiso 1 1 calc R
C22 C 0.77255(19) 0.1908(2) 1.0495(2) 0.0529(13) Uani 1 1 d .
H12 H 0.7716 0.2202 1.0861 0.063 Uiso 1 1 calc R
C23 C 0.72434(18) 0.1581(2) 1.0306(2) 0.0427(11) Uani 1 1 d .
H10 H 0.6910 0.1660 1.0541 0.051 Uiso 1 1 calc R
C24 C 0.72533(16) 0.11378(19) 0.9768(2) 0.0344(9) Uani 1 1 d .
H11 H 0.6928 0.0914 0.9646 0.041 Uiso 1 1 calc R
C25 C 0.64762(18) 0.1063(2) 0.7630(2) 0.0462(12) Uani 1 1 d .
H15 H 0.6281 0.1452 0.7564 0.055 Uiso 1 1 calc R
C26 C 0.69066(16) 0.10337(19) 0.8108(2) 0.0374(10) Uani 1 1 d .
H16 H 0.7009 0.1406 0.8353 0.045 Uiso 1 1 calc R
C27 C 0.83846(14) 0.04991(16) 0.82462(17) 0.0224(8) Uani 1 1 d .
C28 C 0.88166(14) 0.00487(17) 0.82512(18) 0.0237(8) Uani 1 1 d .
H22 H 0.8809 -0.0298 0.8562 0.028 Uiso 1 1 calc R
C29 C 0.92575(15) 0.01130(18) 0.77967(19) 0.0294(9) Uani 1 1 d .
H21 H 0.9548 -0.0191 0.7798 0.035 Uiso 1 1 calc R
C30 C 0.92688(14) 0.06307(18) 0.73379(17) 0.0277(9) Uani 1 1 d .
H20 H 0.9565 0.0670 0.7027 0.033 Uiso 1 1 calc R
C31 C 0.88464(15) 0.10877(18) 0.73366(18) 0.0290(9) Uani 1 1 d .
H19 H 0.8861 0.1438 0.7031 0.035 Uiso 1 1 calc R
C32 C 0.84016(15) 0.10272(18) 0.77870(19) 0.0296(9) Uani 1 1 d .
H18 H 0.8114 0.1335 0.7786 0.036 Uiso 1 1 calc R
C33 C 0.8130(2) 0.0541(2) 1.1479(2) 0.0489(12) Uani 1 1 d .
H24 H 0.7923 0.0750 1.1821 0.059 Uiso 1 1 calc R
C34 C 0.78621(19) 0.01199(19) 1.1018(2) 0.0385(10) Uani 1 1 d .
H23 H 0.7479 0.0040 1.1057 0.046 Uiso 1 1 calc R
C35 C 0.71084(15) -0.13422(17) 1.06897(19) 0.0298(9) Uani 1 1 d .
H28 H 0.7426 -0.1489 1.0923 0.036 Uiso 1 1 calc R
C36 C 0.65826(16) -0.15473(18) 1.0902(2) 0.0321(9) Uani 1 1 d .
H27 H 0.6547 -0.1835 1.1271 0.039 Uiso 1 1 calc R
C37 C 0.98641(15) 0.14391(19) 0.98586(19) 0.0337(10) Uani 1 1 d .
H31 H 0.9910 0.1128 1.0204 0.040 Uiso 1 1 calc R
C38 C 0.97535(15) 0.20759(19) 1.00343(18) 0.0303(9) Uani 1 1 d .
H40 H 0.9716 0.2192 1.0497 0.036 Uiso 1 1 calc R
C39 C 0.96982(14) 0.25432(17) 0.95278(18) 0.0253(8) Uani 1 1 d .
H33 H 0.9623 0.2974 0.9649 0.030 Uiso 1 1 calc R
C40 C 0.97537(13) 0.23742(16) 0.88331(16) 0.0186(7) Uani 1 1 d .
C41 C 0.89125(14) 0.29360(17) 0.79657(19) 0.0249(8) Uani 1 1 d .
C42 C 0.85251(16) 0.2942(2) 0.8503(2) 0.0492(12) Uani 1 1 d .
H37 H 0.8650 0.2972 0.8957 0.059 Uiso 1 1 calc R
C43 C 0.79571(17) 0.2903(2) 0.8368(3) 0.0568(14) Uani 1 1 d .
H36 H 0.7702 0.2901 0.8732 0.068 Uiso 1 1 calc R
C44 C 0.77654(17) 0.28690(19) 0.7701(2) 0.0448(12) Uani 1 1 d .
H32 H 0.7382 0.2854 0.7610 0.054 Uiso 1 1 calc R
C45 C 0.81433(18) 0.2857(2) 0.7172(2) 0.0546(14) Uani 1 1 d .
H34 H 0.8016 0.2826 0.6719 0.066 Uiso 1 1 calc R
C46 C 0.87150(17) 0.2891(2) 0.7300(2) 0.0439(11) Uani 1 1 d .
H35 H 0.8967 0.2882 0.6933 0.053 Uiso 1 1 calc R
C47 C 0.99082(16) 0.12541(18) 0.91732(18) 0.0327(9) Uani 1 1 d .
H39 H 0.9973 0.0820 0.9058 0.039 Uiso 1 1 calc R
C48 C 0.98545(14) 0.17212(17) 0.86623(18) 0.0260(8) Uani 1 1 d .
H38 H 0.9886 0.1600 0.8201 0.031 Uiso 1 1 calc R
C49 C 0.98300(14) 0.37442(17) 0.84566(18) 0.0231(8) Uani 1 1 d .
C50 C 1.02895(15) 0.38435(19) 0.8890(2) 0.0345(9) Uani 1 1 d .
H41 H 1.0501 0.3488 0.9038 0.041 Uiso 1 1 calc R
C51 C 1.04334(17) 0.44671(19) 0.9101(2) 0.0443(11) Uani 1 1 d .
H45 H 1.0739 0.4529 0.9393 0.053 Uiso 1 1 calc R
C52 C 1.01265(17) 0.4991(2) 0.8881(2) 0.0456(12) Uani 1 1 d .
H42 H 1.0223 0.5409 0.9026 0.055 Uiso 1 1 calc R
C53 C 0.9677(2) 0.4904(2) 0.8447(2) 0.0562(14) Uani 1 1 d .
H44 H 0.9473 0.5263 0.8293 0.067 Uiso 1 1 calc R
C54 C 0.95274(18) 0.42807(19) 0.8239(2) 0.0448(11) Uani 1 1 d .
H43 H 0.9220 0.4223 0.7949 0.054 Uiso 1 1 calc R
C55 C 0.91501(14) 0.22694(16) 1.22814(17) 0.0207(8) Uani 1 1 d .
C56 C 1.01264(13) 0.15475(17) 1.17861(17) 0.0205(8) Uani 1 1 d .
C57 C 0.98820(13) 0.29964(16) 1.32349(18) 0.0209(8) Uani 1 1 d .
O1 O 0.4056(3) 0.0811(4) 0.5611(5) 0.098(3) Uani 0.50 1 d P

loop_
_atom_site_aniso_label
_atom_site_aniso_U_11
_atom_site_aniso_U_22
_atom_site_aniso_U_33
_atom_site_aniso_U_23
_atom_site_aniso_U_13
_atom_site_aniso_U_12
Os1 0.01446(9) 0.01574(9) 0.01854(10) 0.000 -0.00247(8) 0.000
P1 0.0209(5) 0.0246(5) 0.0202(5) 0.0028(4) 0.0026(4) -0.0049(4)
P2 0.0233(5) 0.0240(5) 0.0234(5) 0.0024(4) 0.0061(4) 0.0006(4)
P3 0.0178(5) 0.0230(5) 0.0196(5) -0.0019(4) -0.0041(4) 0.0022(4)
N1 0.0247(16) 0.0241(16) 0.0208(15) 0.0018(13) 0.0023(13) -0.0009(13)
N2 0.033(2) 0.020(2) 0.022(2) 0.000 0.005(2) 0.000
N3 0.0230(18) 0.0303(18) 0.0360(18) 0.0020(15) -0.0029(14) -0.0001(14)
N4 0.0325(18) 0.0260(17) 0.0235(17) -0.0016(14) -0.0048(13) -0.0012(13)
N5 0.0289(18) 0.0240(17) 0.0328(18) -0.0036(15) -0.0022(13) -0.0020(13)
C1 0.068(3) 0.029(2) 0.048(3) 0.003(2) -0.018(2) -0.017(2)
C2 0.051(3) 0.038(3) 0.043(3) 0.011(2) -0.009(2) -0.018(2)
C3 0.037(2) 0.033(2) 0.031(2) 0.0068(18) -0.0031(18) -0.0141(18)
C4 0.035(2) 0.0211(19) 0.023(2) 0.0048(16) -0.0010(16) -0.0070(16)
C5 0.0241(19) 0.030(2) 0.0228(19) 0.0063(16) 0.0085(15) -0.0002(16)
C6 0.023(2) 0.033(2) 0.036(2) 0.0106(18) 0.0063(17) -0.0024(17)
C7 0.031(2) 0.045(2) 0.037(3) 0.0079(19) -0.0012(18) -0.0123(19)
C8 0.030(2) 0.062(3) 0.037(2) 0.024(2) -0.0006(18) -0.004(2)
C9 0.026(2) 0.032(2) 0.036(2) -0.0183(18) 0.0127(17) -0.0102(17)
C10 0.024(2) 0.047(3) 0.031(2) -0.007(2) 0.0046(17) -0.0017(18)
C11 0.029(2) 0.035(2) 0.023(2) -0.0042(17) 0.0057(16) -0.0036(17)
C12 0.0199(18) 0.0228(19) 0.0222(19) -0.0038(15) 0.0052(15) -0.0033(15)
C13 0.0142(17) 0.028(2) 0.025(2) 0.0027(16) 0.0008(15) -0.0067(15)
C14 0.0180(18) 0.035(2) 0.024(2) 0.0013(16) -0.0003(15) -0.0046(16)
C15 0.0200(19) 0.035(2) 0.036(2) -0.0036(18) 0.0080(16) -0.0018(17)
C16 0.021(2) 0.038(2) 0.048(3) 0.006(2) 0.0082(18) 0.0045(17)
C17 0.022(2) 0.045(2) 0.036(2) 0.013(2) -0.0005(17) 0.0057(18)
C18 0.0201(19) 0.043(2) 0.024(2) 0.0052(17) -0.0007(16) -0.0036(17)
C19 0.029(2) 0.0220(19) 0.030(2) 0.0004(16) 0.0071(17) 0.0067(16)
C20 0.038(2) 0.035(2) 0.045(3) -0.009(2) 0.021(2) -0.0059(19)
C21 0.048(3) 0.046(3) 0.062(3) -0.021(2) 0.026(2) -0.019(2)
C22 0.060(3) 0.037(3) 0.062(3) -0.019(2) 0.025(2) -0.007(2)
C23 0.038(2) 0.041(3) 0.048(3) -0.010(2) 0.019(2) 0.005(2)
C24 0.030(2) 0.036(2) 0.037(2) -0.0030(19) 0.0052(18) 0.0037(18)
C25 0.041(3) 0.048(3) 0.050(3) 0.021(2) 0.005(2) 0.014(2)
C26 0.040(2) 0.032(2) 0.039(2) 0.0076(19) 0.004(2) 0.0083(19)
C27 0.0233(19) 0.0233(19) 0.0206(19) 0.0009(15) 0.0034(15) -0.0036(15)
C28 0.0207(18) 0.0245(19) 0.026(2) 0.0060(16) 0.0005(15) -0.0015(15)
C29 0.022(2) 0.030(2) 0.036(2) 0.0008(17) 0.0047(17) 0.0035(16)
C30 0.0223(19) 0.034(2) 0.026(2) -0.0016(16) 0.0066(15) -0.0084(16)
C31 0.033(2) 0.029(2) 0.025(2) 0.0105(16) 0.0020(16) -0.0080(17)
C32 0.029(2) 0.027(2) 0.033(2) 0.0056(17) 0.0035(17) 0.0026(16)
C33 0.078(4) 0.039(3) 0.030(2) -0.007(2) -0.002(2) 0.000(2)
C34 0.052(3) 0.031(2) 0.033(2) 0.0032(19) 0.000(2) -0.008(2)
C35 0.027(2) 0.030(2) 0.033(2) 0.0035(17) 0.0093(17) 0.0016(17)
C36 0.037(2) 0.025(2) 0.035(2) 0.0013(17) 0.0185(18) -0.0033(17)
C37 0.042(3) 0.034(2) 0.025(2) 0.0084(17) -0.0006(17) -0.0057(18)
C38 0.031(2) 0.044(2) 0.0155(18) -0.0024(17) 0.0046(16) -0.0034(18)
C39 0.023(2) 0.028(2) 0.025(2) -0.0050(16) 0.0035(16) 0.0019(16)
C40 0.0102(15) 0.028(2) 0.0179(17) -0.0022(15) -0.0007(14) 0.0015(14)
C41 0.0197(19) 0.0217(19) 0.033(2) -0.0016(16) -0.0091(16) 0.0041(15)
C42 0.023(2) 0.079(3) 0.046(3) -0.027(2) -0.0070(19) 0.011(2)
C43 0.023(2) 0.082(4) 0.066(3) -0.027(3) -0.001(2) 0.012(2)
C44 0.021(2) 0.038(3) 0.075(3) 0.007(2) -0.019(2) -0.0002(18)
C45 0.035(3) 0.080(4) 0.050(3) 0.024(3) -0.028(2) -0.025(2)
C46 0.034(2) 0.062(3) 0.036(2) 0.017(2) -0.0133(18) -0.017(2)
C47 0.047(3) 0.0236(19) 0.027(2) 0.0003(16) -0.0031(18) -0.0022(18)
C48 0.032(2) 0.029(2) 0.0171(18) -0.0028(15) 0.0000(15) 0.0010(16)
C49 0.0225(19) 0.0240(19) 0.0228(19) -0.0010(15) -0.0028(14) 0.0025(14)
C50 0.024(2) 0.029(2) 0.050(3) -0.0079(19) -0.0104(19) 0.0055(17)
C51 0.028(2) 0.038(3) 0.067(3) -0.011(2) -0.016(2) -0.0024(19)
C52 0.049(3) 0.026(2) 0.061(3) -0.005(2) -0.013(2) -0.004(2)
C53 0.074(3) 0.026(2) 0.069(3) 0.002(2) -0.036(3) 0.007(2)
C54 0.055(3) 0.028(2) 0.051(3) 0.000(2) -0.030(2) 0.003(2)
C55 0.024(2) 0.0146(17) 0.0233(19) 0.0010(14) 0.0007(14) 0.0018(15)
C56 0.0191(19) 0.0209(18) 0.0215(18) 0.0056(15) -0.0039(14) -0.0020(14)
C57 0.0139(18) 0.0189(17) 0.030(2) 0.0030(16) -0.0023(14) -0.0019(14)
O1 0.083(6) 0.080(6) 0.129(7) -0.029(5) -0.042(5) 0.018(5)

loop_
_atom_type_symbol
_atom_type_description
_atom_type_scat_dispersion_real
_atom_type_scat_dispersion_imag
_atom_type_scat_source
C C 0.0033 0.0016 'International Tables Vol C Tables 4.2.6.8 and 6.1.1.4'
H H 0.0000 0.0000 'International Tables Vol C Tables 4.2.6.8 and 6.1.1.4'
N N 0.0061 0.0033 'International Tables Vol C Tables 4.2.6.8 and 6.1.1.4'
P P 0.1023 0.0942 'International Tables Vol C Tables 4.2.6.8 and 6.1.1.4'
Os Os -1.2165 7.6030 'International Tables Vol C Tables 4.2.6.8 and 6.1.1.4'
O O 0.0106 0.0060 'International Tables Vol C Tables 4.2.6.8 and 6.1.1.4'

loop_
_geom_angle_atom_site_label_1
_geom_angle_atom_site_label_2
_geom_angle_atom_site_label_3
_geom_angle
_geom_angle_site_symmetry_1
_geom_angle_site_symmetry_3
C56 Os1 C56 86.69(18) . 3_757
C56 Os1 C57 92.01(13) . 3_757
C56 Os1 C57 178.47(13) 3_757 3_757
C56 Os1 C57 178.47(13) . .
C56 Os1 C57 92.01(13) 3_757 .
C57 Os1 C57 89.31(18) 3_757 .
C56 Os1 C55 89.26(12) . 3_757
C56 Os1 C55 89.91(12) 3_757 3_757
C57 Os1 C55 90.86(12) 3_757 3_757
C57 Os1 C55 89.96(12) . 3_757
C56 Os1 C55 89.91(12) . .
C56 Os1 C55 89.26(12) 3_757 .
C57 Os1 C55 89.96(12) 3_757 .
C57 Os1 C55 90.86(12) . .
C55 Os1 C55 178.85(18) 3_757 .
N1 P1 C13 108.82(15) . .
N1 P1 C4 115.41(16) . .
C13 P1 C4 106.04(17) . .
N1 P1 C12 110.00(16) . .
C13 P1 C12 107.55(15) . .
C4 P1 C12 108.69(16) . .
N1 P2 C19 114.47(16) . .
N1 P2 C27 109.40(16) . .
C19 P2 C27 108.92(17) . .
N1 P2 C5 109.55(16) . .
C19 P2 C5 108.64(17) . .
C27 P2 C5 105.46(16) . .
N2 P3 C40 108.95(16) . .
N2 P3 C49 114.89(17) . .
C40 P3 C49 108.49(16) . .
N2 P3 C41 110.84(13) . .
C40 P3 C41 105.67(16) . .
C49 P3 C41 107.58(16) . .
P1 N1 P2 139.25(19) . .
P3 N2 P3 144.6(3) 3_756 .
C33 C1 C2 120.2(4) . .
C33 C1 H1 119.9 . .
C2 C1 H1 119.9 . .
C3 C2 C1 120.1(4) . .
C3 C2 H25 119.9 . .
C1 C2 H25 119.9 . .
C2 C3 C4 120.2(4) . .
C2 C3 H26 119.9 . .
C4 C3 H26 119.9 . .
C34 C4 C3 119.6(3) . .
C34 C4 P1 122.3(3) . .
C3 C4 P1 118.0(3) . .
C6 C5 C26 119.4(4) . .
C6 C5 P2 117.6(3) . .
C26 C5 P2 122.7(3) . .
C5 C6 C7 119.9(4) . .
C5 C6 H17 120.0 . .
C7 C6 H17 120.0 . .
C8 C7 C6 119.6(4) . .
C8 C7 H14 120.2 . .
C6 C7 H14 120.2 . .
C25 C8 C7 120.9(4) . .
C25 C8 H2 119.5 . .
C7 C8 H2 119.5 . .
C10 C9 C36 120.3(3) . .
C10 C9 H3 119.8 . .
C36 C9 H3 119.8 . .
C9 C10 C11 120.0(4) . .
C9 C10 H30 120.0 . .
C11 C10 H30 120.0 . .
C12 C11 C10 120.3(4) . .
C12 C11 H29 119.8 . .
C10 C11 H29 119.8 . .
C11 C12 C35 118.9(3) . .
C11 C12 P1 120.0(3) . .
C35 C12 P1 121.1(3) . .
C14 C13 C18 118.7(3) . .
C14 C13 P1 121.1(3) . .
C18 C13 P1 120.3(3) . .
C15 C14 C13 120.5(3) . .
C15 C14 H8 119.8 . .
C13 C14 H8 119.8 . .
C16 C15 C14 120.3(4) . .
C16 C15 H7 119.9 . .
C14 C15 H7 119.9 . .
C17 C16 C15 119.7(4) . .
C17 C16 H4 120.1 . .
C15 C16 H4 120.1 . .
C18 C17 C16 120.9(4) . .
C18 C17 H6 119.5 . .
C16 C17 H6 119.5 . .
C17 C18 C13 119.9(4) . .
C17 C18 H5 120.0 . .
C13 C18 H5 120.0 . .
C20 C19 C24 119.1(3) . .
C20 C19 P2 120.9(3) . .
C24 C19 P2 119.5(3) . .
C19 C20 C21 120.5(4) . .
C19 C20 H13 119.8 . .
C21 C20 H13 119.8 . .
C22 C21 C20 119.8(4) . .
C22 C21 H9 120.1 . .
C20 C21 H9 120.1 . .
C21 C22 C23 120.4(4) . .
C21 C22 H12 119.8 . .
C23 C22 H12 119.8 . .
C22 C23 C24 120.3(4) . .
C22 C23 H10 119.8 . .
C24 C23 H10 119.8 . .
C23 C24 C19 119.9(4) . .
C23 C24 H11 120.0 . .
C19 C24 H11 120.0 . .
C8 C25 C26 120.1(4) . .
C8 C25 H15 119.9 . .
C26 C25 H15 119.9 . .
C25 C26 C5 120.0(4) . .
C25 C26 H16 120.0 . .
C5 C26 H16 120.0 . .
C28 C27 C32 119.9(3) . .
C28 C27 P2 120.0(3) . .
C32 C27 P2 120.0(3) . .
C29 C28 C27 120.0(3) . .
C29 C28 H22 120.0 . .
C27 C28 H22 120.0 . .
C28 C29 C30 119.9(3) . .
C28 C29 H21 120.0 . .
C30 C29 H21 120.0 . .
C31 C30 C29 120.6(3) . .
C31 C30 H20 119.7 . .
C29 C30 H20 119.7 . .
C30 C31 C32 120.0(3) . .
C30 C31 H19 120.0 . .
C32 C31 H19 120.0 . .
C31 C32 C27 119.6(3) . .
C31 C32 H18 120.2 . .
C27 C32 H18 120.2 . .
C1 C33 C34 120.5(4) . .
C1 C33 H24 119.7 . .
C34 C33 H24 119.7 . .
C4 C34 C33 119.4(4) . .
C4 C34 H23 120.3 . .
C33 C34 H23 120.3 . .
C36 C35 C12 120.8(4) . .
C36 C35 H28 119.6 . .
C12 C35 H28 119.6 . .
C9 C36 C35 119.7(4) . .
C9 C36 H27 120.2 . .
C35 C36 H27 120.2 . .
C38 C37 C47 120.8(3) . .
C38 C37 H31 119.6 . .
C47 C37 H31 119.6 . .
C37 C38 C39 120.1(3) . .
C37 C38 H40 119.9 . .
C39 C38 H40 119.9 . .
C38 C39 C40 120.3(3) . .
C38 C39 H33 119.8 . .
C40 C39 H33 119.8 . .
C39 C40 C48 118.8(3) . .
C39 C40 P3 122.9(3) . .
C48 C40 P3 118.2(2) . .
C46 C41 C42 118.3(3) . .
C46 C41 P3 121.2(3) . .
C42 C41 P3 120.3(3) . .
C43 C42 C41 120.6(4) . .
C43 C42 H37 119.7 . .
C41 C42 H37 119.7 . .
C44 C43 C42 120.4(4) . .
C44 C43 H36 119.8 . .
C42 C43 H36 119.8 . .
C45 C44 C43 119.2(4) . .
C45 C44 H32 120.4 . .
C43 C44 H32 120.4 . .
C44 C45 C46 120.9(4) . .
C44 C45 H34 119.5 . .
C46 C45 H34 119.5 . .
C41 C46 C45 120.5(4) . .
C41 C46 H35 119.8 . .
C45 C46 H35 119.8 . .
C48 C47 C37 119.3(3) . .
C48 C47 H39 120.3 . .
C37 C47 H39 120.3 . .
C47 C48 C40 120.6(3) . .
C47 C48 H38 119.7 . .
C40 C48 H38 119.7 . .
C54 C49 C50 118.5(3) . .
C54 C49 P3 120.2(3) . .
C50 C49 P3 121.2(3) . .
C51 C50 C49 120.5(4) . .
C51 C50 H41 119.8 . .
C49 C50 H41 119.8 . .
C52 C51 C50 120.0(4) . .
C52 C51 H45 120.0 . .
C50 C51 H45 120.0 . .
C51 C52 C53 120.4(4) . .
C51 C52 H42 119.8 . .
C53 C52 H42 119.8 . .
C52 C53 C54 119.9(4) . .
C52 C53 H44 120.1 . .
C54 C53 H44 120.1 . .
C49 C54 C53 120.7(4) . .
C49 C54 H43 119.7 . .
C53 C54 H43 119.7 . .
N3 C55 Os1 179.0(3) . .
N4 C56 Os1 177.0(3) . .
N5 C57 Os1 178.8(3) . .

loop_
_geom_bond_atom_site_label_1
_geom_bond_atom_site_label_2
_geom_bond_distance
_geom_bond_site_symmetry_2
Os1 C56 2.060(4) .
Os1 C56 2.060(4) 3_757
Os1 C57 2.063(4) 3_757
Os1 C57 2.063(4) .
Os1 C55 2.067(4) 3_757
Os1 C55 2.067(4) .
P1 N1 1.576(3) .
P1 C13 1.790(4) .
P1 C4 1.792(4) .
P1 C12 1.802(3) .
P2 N1 1.582(3) .
P2 C19 1.789(4) .
P2 C27 1.790(3) .
P2 C5 1.795(4) .
P3 N2 1.5731(15) .
P3 C40 1.783(3) .
P3 C49 1.794(4) .
P3 C41 1.800(3) .
N2 P3 1.5731(15) 3_756
N3 C55 1.153(4) .
N4 C56 1.150(4) .
N5 C57 1.159(4) .
C1 C33 1.375(6) .
C1 C2 1.380(6) .
C1 H1 0.9300 .
C2 C3 1.374(5) .
C2 H25 0.9300 .
C3 C4 1.405(5) .
C3 H26 0.9300 .
C4 C34 1.383(5) .
C5 C6 1.389(5) .
C5 C26 1.394(5) .
C6 C7 1.393(5) .
C6 H17 0.9300 .
C7 C8 1.374(6) .
C7 H14 0.9300 .
C8 C25 1.369(6) .
C8 H2 0.9300 .
C9 C10 1.373(5) .
C9 C36 1.377(5) .
C9 H3 0.9300 .
C10 C11 1.387(5) .
C10 H30 0.9300 .
C11 C12 1.385(5) .
C11 H29 0.9300 .
C12 C35 1.387(5) .
C13 C14 1.386(5) .
C13 C18 1.406(5) .
C14 C15 1.380(5) .
C14 H8 0.9300 .
C15 C16 1.378(5) .
C15 H7 0.9300 .
C16 C17 1.373(5) .
C16 H4 0.9300 .
C17 C18 1.370(5) .
C17 H6 0.9300 .
C18 H5 0.9300 .
C19 C20 1.386(5) .
C19 C24 1.396(5) .
C20 C21 1.389(5) .
C20 H13 0.9300 .
C21 C22 1.372(6) .
C21 H9 0.9300 .
C22 C23 1.378(6) .
C22 H12 0.9300 .
C23 C24 1.381(5) .
C23 H10 0.9300 .
C24 H11 0.9300 .
C25 C26 1.382(6) .
C25 H15 0.9300 .
C26 H16 0.9300 .
C27 C28 1.381(5) .
C27 C32 1.400(5) .
C28 C29 1.376(5) .
C28 H22 0.9300 .
C29 C30 1.383(5) .
C29 H21 0.9300 .
C30 C31 1.374(5) .
C30 H20 0.9300 .
C31 C32 1.377(5) .
C31 H19 0.9300 .
C32 H18 0.9300 .
C33 C34 1.396(6) .
C33 H24 0.9300 .
C34 H23 0.9300 .
C35 C36 1.383(5) .
C35 H28 0.9300 .
C36 H27 0.9300 .
C37 C38 1.373(5) .
C37 C47 1.383(5) .
C37 H31 0.9300 .
C38 C39 1.376(5) .
C38 H40 0.9300 .
C39 C40 1.395(4) .
C39 H33 0.9300 .
C40 C48 1.397(5) .
C41 C46 1.375(5) .
C41 C42 1.389(5) .
C42 C43 1.379(5) .
C42 H37 0.9300 .
C43 C44 1.372(6) .
C43 H36 0.9300 .
C44 C45 1.363(6) .
C44 H32 0.9300 .
C45 C46 1.385(5) .
C45 H34 0.9300 .
C46 H35 0.9300 .
C47 C48 1.381(5) .
C47 H39 0.9300 .
C48 H38 0.9300 .
C49 C54 1.379(5) .
C49 C50 1.393(5) .
C50 C51 1.383(5) .
C50 H41 0.9300 .
C51 C52 1.366(5) .
C51 H45 0.9300 .
C52 C53 1.371(6) .
C52 H42 0.9300 .
C53 C54 1.385(5) .
C53 H44 0.9300 .
C54 H43 0.9300 .
